data_7039517
loop_
_publ_author_name
'Zhao, Minggang'
'Wang, Lixia'
'Li, Pangpang'
'Ma, Jianping'
'Zheng, Wenjun'

_publ_section_title
;
 1,2,4-Diazaphospholide complexes of lanthanum(iii), cerium(iii),
 neodymium(iii), praseodymium(iii), and samarium(iii): synthesis, X-ray
 structural characterization, and magnetic susceptibility studies.
;
_journal_issue 27
_journal_name_full 'Dalton transactions (Cambridge, England : 2003)'
_journal_page_first 11172
_journal_page_last 11181
_journal_paper_doi 10.1039/c6dt00696e
_journal_volume 45
_journal_year 2016
_chemical_formula_sum 'C38 H70 N6 O2 P3 Pr'
_chemical_formula_weight 876.82
_chemical_name_systematic
; 
 ? 
;
_space_group_IT_number 15
_symmetry_cell_setting monoclinic
_symmetry_space_group_name_Hall '-C 2yc'
_symmetry_space_group_name_H-M 'C 1 2/c 1'
_atom_sites_solution_hydrogens geom
_atom_sites_solution_primary direct
_atom_sites_solution_secondary difmap
_audit_creation_method SHELXL-97
_audit_update_record
;
2016-04-22 deposited with the CCDC.
2016-05-27 downloaded from the CCDC.
;
_cell_angle_alpha 90.00
_cell_angle_beta 102.503(5)
_cell_angle_gamma 90.00
_cell_formula_units_Z 4
_cell_length_a 18.7219(9)
_cell_length_b 12.8523(5)
_cell_length_c 20.2486(8)
_cell_measurement_reflns_used 4199
_cell_measurement_temperature 298(2)
_cell_measurement_theta_max 28.0510
_cell_measurement_theta_min 2.9910
_cell_volume 4756.7(4)
_computing_cell_refinement 'Bruker FRAMBO'
_computing_data_collection 'Bruker FRAMBO'
_computing_data_reduction 'Bruker SAINT'
_computing_molecular_graphics 'Bruker SHELXTL'
_computing_publication_material 'Bruker SHELXTL'
_computing_structure_refinement 'SHELXL-97 (Sheldrick, 1997)'
_computing_structure_solution 'SHELXS-97 (Sheldrick, 1990)'
_diffrn_ambient_temperature 298(2)
_diffrn_measured_fraction_theta_full 0.998
_diffrn_measured_fraction_theta_max 0.998
_diffrn_measurement_device_type 'multiwire proportional'
_diffrn_measurement_method 'phi and omega scans'
_diffrn_radiation_monochromator graphite
_diffrn_radiation_source 'fine-focus sealed tube'
_diffrn_radiation_type MoK\a
_diffrn_radiation_wavelength 0.71073
_diffrn_reflns_av_R_equivalents 0.0331
_diffrn_reflns_av_unetI/netI 0.0460
_diffrn_reflns_limit_h_max 22
_diffrn_reflns_limit_h_min -22
_diffrn_reflns_limit_k_max 14
_diffrn_reflns_limit_k_min -15
_diffrn_reflns_limit_l_max 24
_diffrn_reflns_limit_l_min -24
_diffrn_reflns_number 10431
_diffrn_reflns_theta_full 25.67
_diffrn_reflns_theta_max 25.67
_diffrn_reflns_theta_min 2.69
_diffrn_standards_decay_% none
_diffrn_standards_interval_count -0.3
_diffrn_standards_interval_time 10
_diffrn_standards_number 4199
_exptl_absorpt_coefficient_mu 1.160
_exptl_absorpt_correction_T_max 0.9337
_exptl_absorpt_correction_T_min 0.6938
_exptl_absorpt_correction_type multi-scan
_exptl_absorpt_process_details sadabs
_exptl_crystal_colour light-green
_exptl_crystal_density_diffrn 1.224
_exptl_crystal_density_method 'not measured'
_exptl_crystal_description block
_exptl_crystal_F_000 1840
_exptl_crystal_size_max 0.34
_exptl_crystal_size_mid 0.22
_exptl_crystal_size_min 0.06
_refine_diff_density_max 0.992
_refine_diff_density_min -0.488
_refine_diff_density_rms 0.079
_refine_ls_extinction_method none
_refine_ls_goodness_of_fit_ref 1.040
_refine_ls_hydrogen_treatment constr
_refine_ls_matrix_type full
_refine_ls_number_parameters 330
_refine_ls_number_reflns 4512
_refine_ls_number_restraints 193
_refine_ls_restrained_S_all 1.053
_refine_ls_R_factor_all 0.0495
_refine_ls_R_factor_gt 0.0402
_refine_ls_shift/su_max 0.001
_refine_ls_shift/su_mean 0.000
_refine_ls_structure_factor_coef Fsqd
_refine_ls_weighting_details 'calc w=1/[\s^2^(Fo^2^)+(0.0517P)^2^+4.3919P] where P=(Fo^2^+2Fc^2^)/3'
_refine_ls_weighting_scheme calc
_refine_ls_wR_factor_gt 0.0942
_refine_ls_wR_factor_ref 0.0992
_reflns_number_gt 3961
_reflns_number_total 4512
_reflns_threshold_expression >2sigma(I)
_cod_data_source_file c6dt00696e2.cif
_cod_data_source_block 130519-2
_cod_depositor_comments
;
The following automatic conversions were performed:

'_symmetry_cell_setting' value 'Monoclinic' changed to 'monoclinic'
according to
/usr/data/users/saulius/crontab/automatic-downloads/rss-feeds/RSC/lib/dictionaries/cif_core.dic
dictionary named 'cif_core.dic' version 2.4.2 from 2011-04-26.

Automatic conversion script
Id: cif_fix_values 4268 2015-11-12 08:31:59Z antanas 

 Adding full bibliography for 7039512--7039521.cif.
;
_cod_original_cell_volume 4756.7(3)
_cod_original_sg_symbol_H-M C2/c
_cod_database_code 7039517

loop_
_symmetry_equiv_pos_as_xyz
'x, y, z'
'-x, y, -z+1/2'
'x+1/2, y+1/2, z'
'-x+1/2, y+1/2, -z+1/2'
'-x, -y, -z'
'x, -y, z-1/2'
'-x+1/2, -y+1/2, -z'
'x+1/2, -y+1/2, z-1/2'

loop_
_atom_site_label
_atom_site_type_symbol
_atom_site_fract_x
_atom_site_fract_y
_atom_site_fract_z
_atom_site_U_iso_or_equiv
_atom_site_adp_type
_atom_site_occupancy
_atom_site_symmetry_multiplicity
_atom_site_calc_flag
_atom_site_refinement_flags
_atom_site_disorder_assembly
_atom_site_disorder_group
C4 C 0.8658(2) 0.2260(4) 0.9042(2) 0.0604(12) Uani 1 1 d D . .
C5 C 0.8932(2) 0.3333(3) 0.88868(18) 0.0452(9) Uani 1 1 d . A .
C6 C 0.9262(2) 0.5098(3) 0.86985(18) 0.0424(9) Uani 1 1 d . A .
C7 C 0.9395(3) 0.6259(3) 0.8628(2) 0.0545(11) Uani 1 1 d . . .
C8 C 0.8870(4) 0.6659(4) 0.7990(3) 0.0823(17) Uani 1 1 d . . .
H8A H 0.8964 0.7382 0.7927 0.123 Uiso 1 1 calc R . .
H8B H 0.8374 0.6574 0.8039 0.123 Uiso 1 1 calc R . .
H8C H 0.8942 0.6270 0.7605 0.123 Uiso 1 1 calc R . .
C9 C 0.9239(4) 0.6849(4) 0.9244(3) 0.092(2) Uani 1 1 d . . .
H9A H 0.9543 0.6576 0.9651 0.139 Uiso 1 1 calc R . .
H9B H 0.8734 0.6764 0.9261 0.139 Uiso 1 1 calc R . .
H9C H 0.9343 0.7575 0.9204 0.139 Uiso 1 1 calc R . .
C10 C 1.0181(3) 0.6459(4) 0.8587(3) 0.0836(17) Uani 1 1 d . . .
H10A H 1.0304 0.6030 0.8240 0.125 Uiso 1 1 calc R . .
H10B H 1.0498 0.6295 0.9014 0.125 Uiso 1 1 calc R . .
H10C H 1.0238 0.7178 0.8482 0.125 Uiso 1 1 calc R . .
C11 C 0.9429(2) 0.0472(3) 0.7091(2) 0.0560(11) Uani 1 1 d . . .
C12 C 0.8744(8) 0.0337(8) 0.6523(7) 0.0884(18) Uani 0.571(6) 1 d PDU A 1
C13 C 0.8499(6) -0.0792(7) 0.6467(6) 0.096(2) Uani 0.571(6) 1 d PDU A 1
H13A H 0.8354 -0.0996 0.6874 0.144 Uiso 0.571(6) 1 calc PR A 1
H13B H 0.8896 -0.1224 0.6401 0.144 Uiso 0.571(6) 1 calc PR A 1
H13C H 0.8092 -0.0870 0.6089 0.144 Uiso 0.571(6) 1 calc PR A 1
C14 C 0.8125(6) 0.1057(9) 0.6628(6) 0.091(2) Uani 0.571(6) 1 d PDU A 1
H14A H 0.7733 0.1037 0.6234 0.137 Uiso 0.571(6) 1 calc PR A 1
H14B H 0.8306 0.1756 0.6700 0.137 Uiso 0.571(6) 1 calc PR A 1
H14C H 0.7948 0.0829 0.7015 0.137 Uiso 0.571(6) 1 calc PR A 1
C15 C 0.8891(6) 0.0593(9) 0.5814(5) 0.103(2) Uani 0.571(6) 1 d PDU A 1
H15A H 0.8464 0.0429 0.5472 0.154 Uiso 0.571(6) 1 calc PR A 1
H15B H 0.9297 0.0187 0.5741 0.154 Uiso 0.571(6) 1 calc PR A 1
H15C H 0.9002 0.1319 0.5792 0.154 Uiso 0.571(6) 1 calc PR A 1
C16 C 1.1274(8) 0.396(2) 0.9040(5) 0.089(4) Uani 0.55(2) 1 d PDU A 3
H16A H 1.1224 0.3310 0.9270 0.107 Uiso 0.55(2) 1 calc PR A 3
H16B H 1.0926 0.4457 0.9145 0.107 Uiso 0.55(2) 1 calc PR A 3
C17 C 1.2045(6) 0.4371(16) 0.9247(7) 0.096(3) Uani 0.55(2) 1 d PDU A 3
H17A H 1.2285 0.4118 0.9691 0.115 Uiso 0.55(2) 1 calc PR A 3
H17B H 1.2052 0.5125 0.9247 0.115 Uiso 0.55(2) 1 calc PR A 3
C18 C 1.2400(8) 0.3929(15) 0.8696(7) 0.095(3) Uani 0.55(2) 1 d PDU A 3
H18A H 1.2827 0.4332 0.8656 0.113 Uiso 0.55(2) 1 calc PR A 3
H18B H 1.2544 0.3209 0.8789 0.113 Uiso 0.55(2) 1 calc PR A 3
C19 C 1.1810(6) 0.4016(19) 0.8068(8) 0.089(4) Uani 0.55(2) 1 d PDU A 3
H19A H 1.1794 0.4709 0.7876 0.107 Uiso 0.55(2) 1 calc PR A 3
H19B H 1.1877 0.3511 0.7731 0.107 Uiso 0.55(2) 1 calc PR A 3
C12' C 0.8693(11) 0.0258(10) 0.6650(8) 0.0888(19) Uani 0.429(6) 1 d PDU A 2
C13' C 0.8331(9) 0.1268(11) 0.6351(9) 0.092(2) Uani 0.429(6) 1 d PDU A 2
H13D H 0.8608 0.1564 0.6051 0.138 Uiso 0.429(6) 1 calc PR A 2
H13E H 0.8315 0.1750 0.6709 0.138 Uiso 0.429(6) 1 calc PR A 2
H13F H 0.7842 0.1124 0.6105 0.138 Uiso 0.429(6) 1 calc PR A 2
C14' C 0.8809(8) -0.0451(12) 0.6079(7) 0.097(2) Uani 0.429(6) 1 d PDU A 2
H14D H 0.9156 -0.0138 0.5854 0.145 Uiso 0.429(6) 1 calc PR A 2
H14E H 0.8352 -0.0548 0.5762 0.145 Uiso 0.429(6) 1 calc PR A 2
H14F H 0.8991 -0.1112 0.6262 0.145 Uiso 0.429(6) 1 calc PR A 2
C15' C 0.8177(7) -0.0263(11) 0.7056(7) 0.097(2) Uani 0.429(6) 1 d PDU A 2
H15D H 0.7704 -0.0366 0.6765 0.145 Uiso 0.429(6) 1 calc PR A 2
H15E H 0.8130 0.0177 0.7427 0.145 Uiso 0.429(6) 1 calc PR A 2
H15F H 0.8376 -0.0923 0.7226 0.145 Uiso 0.429(6) 1 calc PR A 2
C16' C 1.1170(7) 0.380(2) 0.9035(4) 0.063(4) Uani 0.45(2) 1 d PDU A 4
H16C H 1.0906 0.3205 0.9155 0.076 Uiso 0.45(2) 1 calc PR A 4
H16D H 1.0946 0.4430 0.9160 0.076 Uiso 0.45(2) 1 calc PR A 4
C17' C 1.1971(6) 0.3749(16) 0.9394(6) 0.070(3) Uani 0.45(2) 1 d PDU A 4
H17C H 1.2064 0.4220 0.9777 0.084 Uiso 0.45(2) 1 calc PR A 4
H17D H 1.2095 0.3049 0.9559 0.084 Uiso 0.45(2) 1 calc PR A 4
C18' C 1.2426(8) 0.4054(16) 0.8897(7) 0.072(3) Uani 0.45(2) 1 d PDU A 4
H18C H 1.2795 0.3532 0.8876 0.086 Uiso 0.45(2) 1 calc PR A 4
H18D H 1.2663 0.4719 0.9015 0.086 Uiso 0.45(2) 1 calc PR A 4
C19' C 1.1872(6) 0.4119(18) 0.8234(7) 0.062(4) Uani 0.45(2) 1 d PDU A 4
H19C H 1.1847 0.4829 0.8068 0.074 Uiso 0.45(2) 1 calc PR A 4
H19D H 1.2026 0.3677 0.7902 0.074 Uiso 0.45(2) 1 calc PR A 4
Pr1 Pr 1.0000 0.32902(2) 0.7500 0.03430(11) Uani 1 2 d S . .
N1 N 0.94794(18) 0.4435(2) 0.82804(15) 0.0409(7) Uani 1 1 d . A .
N2 N 0.92957(19) 0.3426(2) 0.83922(16) 0.0427(8) Uani 1 1 d . A .
N3 N 0.96760(17) 0.1436(2) 0.72650(17) 0.0442(8) Uani 1 1 d . . .
O1 O 1.11563(16) 0.3798(2) 0.83158(13) 0.0539(7) Uani 1 1 d D A .
P1 P 0.88049(7) 0.45082(10) 0.92686(6) 0.0563(3) Uani 1 1 d . . .
P2 P 1.0000 -0.05030(13) 0.7500 0.0831(7) Uani 1 2 d S . .
C1 C 0.8214(8) 0.2347(8) 0.9589(6) 0.071(3) Uani 0.58(2) 1 d PDU B 5
H1A H 0.8064 0.1666 0.9698 0.107 Uiso 0.58(2) 1 calc PR B 5
H1B H 0.7790 0.2770 0.9426 0.107 Uiso 0.58(2) 1 calc PR B 5
H1C H 0.8509 0.2661 0.9986 0.107 Uiso 0.58(2) 1 calc PR B 5
C2 C 0.9191(7) 0.1389(8) 0.9005(9) 0.092(4) Uani 0.58(2) 1 d PDU B 5
H2A H 0.9669 0.1581 0.9253 0.138 Uiso 0.58(2) 1 calc PR B 5
H2B H 0.9206 0.1263 0.8541 0.138 Uiso 0.58(2) 1 calc PR B 5
H2C H 0.9035 0.0768 0.9197 0.138 Uiso 0.58(2) 1 calc PR B 5
C3 C 0.7970(6) 0.2047(9) 0.8476(5) 0.073(3) Uani 0.58(2) 1 d PDU B 5
H3A H 0.8102 0.2059 0.8044 0.109 Uiso 0.58(2) 1 calc PR B 5
H3B H 0.7609 0.2574 0.8488 0.109 Uiso 0.58(2) 1 calc PR B 5
H3C H 0.7773 0.1377 0.8547 0.109 Uiso 0.58(2) 1 calc PR B 5
C1' C 0.8546(12) 0.2219(12) 0.9770(5) 0.076(4) Uani 0.42(2) 1 d PDU B 6
H1'1 H 0.8329 0.1565 0.9845 0.114 Uiso 0.42(2) 1 calc PR B 6
H1'2 H 0.8229 0.2776 0.9840 0.114 Uiso 0.42(2) 1 calc PR B 6
H1'3 H 0.9010 0.2290 1.0081 0.114 Uiso 0.42(2) 1 calc PR B 6
C3' C 0.8281(13) 0.1727(14) 0.8380(6) 0.101(6) Uani 0.42(2) 1 d PDU B 6
H3'1 H 0.8606 0.1721 0.8072 0.151 Uiso 0.42(2) 1 calc PR B 6
H3'2 H 0.7844 0.2102 0.8180 0.151 Uiso 0.42(2) 1 calc PR B 6
H3'3 H 0.8157 0.1025 0.8473 0.151 Uiso 0.42(2) 1 calc PR B 6
C2' C 0.9342(6) 0.1584(11) 0.9304(9) 0.072(4) Uani 0.42(2) 1 d PDU B 6
H2'1 H 0.9651 0.1921 0.9684 0.108 Uiso 0.42(2) 1 calc PR B 6
H2'2 H 0.9605 0.1494 0.8951 0.108 Uiso 0.42(2) 1 calc PR B 6
H2'3 H 0.9194 0.0917 0.9441 0.108 Uiso 0.42(2) 1 calc PR B 6

loop_
_atom_site_aniso_label
_atom_site_aniso_U_11
_atom_site_aniso_U_22
_atom_site_aniso_U_33
_atom_site_aniso_U_23
_atom_site_aniso_U_13
_atom_site_aniso_U_12
C4 0.077(3) 0.054(3) 0.056(2) 0.000(2) 0.028(2) -0.018(3)
C5 0.049(2) 0.052(2) 0.0356(18) 0.0006(18) 0.0113(16) -0.009(2)
C6 0.043(2) 0.043(2) 0.0414(19) -0.0027(18) 0.0106(16) 0.0011(18)
C7 0.067(3) 0.039(2) 0.060(2) -0.005(2) 0.020(2) -0.002(2)
C8 0.099(5) 0.052(3) 0.093(4) 0.018(3) 0.014(3) 0.005(3)
C9 0.147(6) 0.049(3) 0.092(4) -0.021(3) 0.050(4) -0.005(3)
C10 0.082(4) 0.049(3) 0.123(5) -0.009(3) 0.029(4) -0.021(3)
C11 0.042(2) 0.037(2) 0.083(3) -0.009(2) 0.000(2) 0.0033(19)
C12 0.067(3) 0.067(3) 0.114(4) -0.027(3) -0.018(3) -0.007(3)
C13 0.073(4) 0.072(3) 0.124(5) -0.022(3) -0.020(3) -0.012(3)
C14 0.065(4) 0.073(4) 0.118(5) -0.023(4) -0.018(3) -0.001(3)
C15 0.080(4) 0.092(4) 0.117(5) -0.022(4) -0.020(4) -0.009(4)
C16 0.071(6) 0.120(8) 0.069(6) -0.032(5) -0.005(5) -0.003(6)
C17 0.073(5) 0.122(7) 0.081(5) -0.027(5) -0.011(4) -0.015(5)
C18 0.067(6) 0.118(7) 0.085(6) -0.027(5) -0.013(5) -0.020(5)
C19 0.058(6) 0.116(7) 0.082(7) -0.025(6) -0.008(5) -0.019(6)
C12' 0.067(3) 0.067(3) 0.116(4) -0.024(3) -0.018(3) -0.007(3)
C13' 0.068(4) 0.070(4) 0.118(5) -0.019(4) -0.023(4) -0.005(3)
C14' 0.076(4) 0.078(3) 0.118(5) -0.027(3) -0.019(3) -0.006(3)
C15' 0.071(4) 0.080(4) 0.122(5) -0.016(4) -0.017(4) -0.014(4)
C16' 0.061(7) 0.081(7) 0.040(5) -0.008(5) -0.007(5) 0.004(5)
C17' 0.061(6) 0.085(7) 0.053(5) -0.006(4) -0.013(4) -0.007(5)
C18' 0.056(6) 0.090(7) 0.058(5) -0.004(5) -0.014(4) -0.017(5)
C19' 0.042(6) 0.088(7) 0.047(6) 0.008(6) -0.008(5) -0.027(5)
Pr1 0.03866(18) 0.02819(16) 0.03620(16) 0.000 0.00841(11) 0.000
N1 0.0485(19) 0.0337(17) 0.0421(16) -0.0017(14) 0.0135(14) -0.0029(15)
N2 0.051(2) 0.0379(18) 0.0409(16) 0.0015(14) 0.0129(14) -0.0050(15)
N3 0.0345(17) 0.0336(16) 0.0587(19) -0.0031(15) -0.0024(14) -0.0001(14)
O1 0.0499(18) 0.0592(18) 0.0501(16) -0.0076(14) 0.0050(13) -0.0098(15)
P1 0.0697(8) 0.0574(7) 0.0490(6) -0.0046(5) 0.0284(6) -0.0021(6)
P2 0.0616(12) 0.0287(8) 0.1431(19) 0.000 -0.0129(12) 0.000
C1 0.071(4) 0.072(4) 0.072(4) 0.0055(19) 0.019(2) -0.003(2)
C2 0.093(4) 0.090(4) 0.094(4) 0.003(2) 0.022(2) -0.001(2)
C3 0.072(4) 0.069(4) 0.075(4) 0.0008(19) 0.013(2) -0.005(2)
C1' 0.076(5) 0.076(5) 0.076(5) 0.003(2) 0.019(2) -0.002(2)
C3' 0.102(6) 0.100(6) 0.101(6) 0.000(2) 0.023(2) -0.003(2)
C2' 0.074(5) 0.069(5) 0.072(5) 0.002(2) 0.017(2) -0.003(2)

loop_
_atom_type_symbol
_atom_type_description
_atom_type_scat_dispersion_real
_atom_type_scat_dispersion_imag
_atom_type_scat_source
C C 0.0033 0.0016 'International Tables Vol C Tables 4.2.6.8 and 6.1.1.4'
H H 0.0000 0.0000 'International Tables Vol C Tables 4.2.6.8 and 6.1.1.4'
N N 0.0061 0.0033 'International Tables Vol C Tables 4.2.6.8 and 6.1.1.4'
O O 0.0106 0.0060 'International Tables Vol C Tables 4.2.6.8 and 6.1.1.4'
P P 0.1023 0.0942 'International Tables Vol C Tables 4.2.6.8 and 6.1.1.4'
Pr Pr -0.2180 2.8214 'International Tables Vol C Tables 4.2.6.8 and 6.1.1.4'

loop_
_geom_angle_atom_site_label_1
_geom_angle_atom_site_label_2
_geom_angle_atom_site_label_3
_geom_angle
_geom_angle_site_symmetry_1
_geom_angle_site_symmetry_3
C2 C4 C5 113.9(6) . .
C2 C4 C1 124.0(9) . .
C5 C4 C1 110.0(5) . .
C2 C4 C3' 79.0(9) . .
C5 C4 C3' 109.6(7) . .
C1 C4 C3' 116.5(12) . .
C2 C4 C1' 104.5(12) . .
C5 C4 C1' 110.5(6) . .
C1 C4 C1' 25.3(6) . .
C3' C4 C1' 133.7(12) . .
C2 C4 C2' 25.0(6) . .
C5 C4 C2' 106.8(6) . .
C1 C4 C2' 109.4(10) . .
C3' C4 C2' 103.9(10) . .
C1' C4 C2' 85.7(12) . .
C2 C4 C3 106.5(7) . .
C5 C4 C3 105.6(5) . .
C1 C4 C3 93.0(9) . .
C3' C4 C3 28.9(8) . .
C1' C4 C3 116.0(11) . .
C2' C4 C3 130.5(8) . .
N2 C5 C4 119.0(3) . .
N2 C5 P1 113.4(3) . .
C4 C5 P1 127.6(3) . .
N1 C6 C7 119.3(3) . .
N1 C6 P1 113.9(3) . .
C7 C6 P1 126.7(3) . .
C10 C7 C6 110.6(4) . .
C10 C7 C8 110.5(4) . .
C6 C7 C8 108.6(4) . .
C10 C7 C9 108.5(5) . .
C6 C7 C9 110.1(4) . .
C8 C7 C9 108.6(5) . .
C7 C8 H8A 109.5 . .
C7 C8 H8B 109.5 . .
H8A C8 H8B 109.5 . .
C7 C8 H8C 109.5 . .
H8A C8 H8C 109.5 . .
H8B C8 H8C 109.5 . .
C7 C9 H9A 109.5 . .
C7 C9 H9B 109.5 . .
H9A C9 H9B 109.5 . .
C7 C9 H9C 109.5 . .
H9A C9 H9C 109.5 . .
H9B C9 H9C 109.5 . .
C7 C10 H10A 109.5 . .
C7 C10 H10B 109.5 . .
H10A C10 H10B 109.5 . .
C7 C10 H10C 109.5 . .
H10A C10 H10C 109.5 . .
H10B C10 H10C 109.5 . .
N3 C11 C12' 123.1(6) . .
N3 C11 C12 119.0(5) . .
C12' C11 C12 11.6(8) . .
N3 C11 P2 113.6(3) . .
C12' C11 P2 122.9(6) . .
C12 C11 P2 127.1(5) . .
C13 C12 C14 111.3(10) . .
C13 C12 C11 110.7(9) . .
C14 C12 C11 111.2(9) . .
C13 C12 C15 104.1(10) . .
C14 C12 C15 106.9(11) . .
C11 C12 C15 112.4(9) . .
C12 C13 H13A 109.5 . .
C12 C13 H13B 109.5 . .
H13A C13 H13B 109.5 . .
C12 C13 H13C 109.5 . .
H13A C13 H13C 109.5 . .
H13B C13 H13C 109.5 . .
C12 C14 H14A 109.5 . .
C12 C14 H14B 109.5 . .
H14A C14 H14B 109.5 . .
C12 C14 H14C 109.5 . .
H14A C14 H14C 109.5 . .
H14B C14 H14C 109.5 . .
C12 C15 H15A 109.5 . .
C12 C15 H15B 109.5 . .
H15A C15 H15B 109.5 . .
C12 C15 H15C 109.5 . .
H15A C15 H15C 109.5 . .
H15B C15 H15C 109.5 . .
O1 C16 C17 105.0(8) . .
O1 C16 H16A 110.7 . .
C17 C16 H16A 110.7 . .
O1 C16 H16B 110.7 . .
C17 C16 H16B 110.7 . .
H16A C16 H16B 108.8 . .
C16 C17 C18 102.0(11) . .
C16 C17 H17A 111.4 . .
C18 C17 H17A 111.4 . .
C16 C17 H17B 111.4 . .
C18 C17 H17B 111.4 . .
H17A C17 H17B 109.2 . .
C19 C18 C17 103.5(11) . .
C19 C18 H18A 111.1 . .
C17 C18 H18A 111.1 . .
C19 C18 H18B 111.1 . .
C17 C18 H18B 111.1 . .
H18A C18 H18B 109.0 . .
O1 C19 C18 102.5(10) . .
O1 C19 H19A 111.3 . .
C18 C19 H19A 111.3 . .
O1 C19 H19B 111.3 . .
C18 C19 H19B 111.3 . .
H19A C19 H19B 109.2 . .
C11 C12' C14' 107.4(12) . .
C11 C12' C13' 110.6(12) . .
C14' C12' C13' 109.4(14) . .
C11 C12' C15' 111.3(11) . .
C14' C12' C15' 110.6(14) . .
C13' C12' C15' 107.6(14) . .
C12' C13' H13D 109.5 . .
C12' C13' H13E 109.5 . .
H13D C13' H13E 109.5 . .
C12' C13' H13F 109.5 . .
H13D C13' H13F 109.5 . .
H13E C13' H13F 109.5 . .
C12' C14' H14D 109.5 . .
C12' C14' H14E 109.5 . .
H14D C14' H14E 109.5 . .
C12' C14' H14F 109.5 . .
H14D C14' H14F 109.5 . .
H14E C14' H14F 109.5 . .
C12' C15' H15D 109.5 . .
C12' C15' H15E 109.5 . .
H15D C15' H15E 109.5 . .
C12' C15' H15F 109.5 . .
H15D C15' H15F 109.5 . .
H15E C15' H15F 109.5 . .
O1 C16' C17' 106.3(9) . .
O1 C16' H16C 110.5 . .
C17' C16' H16C 110.5 . .
O1 C16' H16D 110.5 . .
C17' C16' H16D 110.5 . .
H16C C16' H16D 108.7 . .
C18' C17' C16' 108.2(10) . .
C18' C17' H17C 110.1 . .
C16' C17' H17C 110.1 . .
C18' C17' H17D 110.1 . .
C16' C17' H17D 110.1 . .
H17C C17' H17D 108.4 . .
C17' C18' C19' 103.3(10) . .
C17' C18' H18C 111.1 . .
C19' C18' H18C 111.1 . .
C17' C18' H18D 111.1 . .
C19' C18' H18D 111.1 . .
H18C C18' H18D 109.1 . .
O1 C19' C18' 111.0(9) . .
O1 C19' H19C 109.4 . .
C18' C19' H19C 109.4 . .
O1 C19' H19D 109.4 . .
C18' C19' H19D 109.4 . .
H19C C19' H19D 108.0 . .
N2 Pr1 N2 171.87(14) . 2_756
N2 Pr1 N3 93.51(11) . .
N2 Pr1 N3 94.30(11) 2_756 .
N2 Pr1 N3 94.30(11) . 2_756
N2 Pr1 N3 93.51(11) 2_756 2_756
N3 Pr1 N3 32.09(14) . 2_756
N2 Pr1 N1 32.07(9) . .
N2 Pr1 N1 139.83(10) 2_756 .
N3 Pr1 N1 124.96(11) . .
N3 Pr1 N1 123.77(11) 2_756 .
N2 Pr1 N1 139.83(10) . 2_756
N2 Pr1 N1 32.07(9) 2_756 2_756
N3 Pr1 N1 123.77(11) . 2_756
N3 Pr1 N1 124.96(11) 2_756 2_756
N1 Pr1 N1 108.07(14) . 2_756
N2 Pr1 O1 91.22(10) . .
N2 Pr1 O1 86.66(10) 2_756 .
N3 Pr1 O1 121.11(10) . .
N3 Pr1 O1 89.03(10) 2_756 .
N1 Pr1 O1 80.22(10) . .
N1 Pr1 O1 82.22(10) 2_756 .
N2 Pr1 O1 86.66(10) . 2_756
N2 Pr1 O1 91.22(10) 2_756 2_756
N3 Pr1 O1 89.03(10) . 2_756
N3 Pr1 O1 121.11(10) 2_756 2_756
N1 Pr1 O1 82.22(10) . 2_756
N1 Pr1 O1 80.22(10) 2_756 2_756
O1 Pr1 O1 149.86(14) . 2_756
C6 N1 N2 112.3(3) . .
C6 N1 Pr1 174.4(3) . .
N2 N1 Pr1 72.22(19) . .
C5 N2 N1 113.3(3) . .
C5 N2 Pr1 170.6(3) . .
N1 N2 Pr1 75.70(19) . .
C11 N3 N3 112.6(2) . 2_756
C11 N3 Pr1 173.4(3) . .
N3 N3 Pr1 73.96(7) 2_756 .
C19' O1 C19 14.2(10) . .
C19' O1 C16 97.6(8) . .
C19 O1 C16 111.6(7) . .
C19' O1 C16' 107.4(8) . .
C19 O1 C16' 121.0(9) . .
C16 O1 C16' 11.1(14) . .
C19' O1 Pr1 133.5(6) . .
C19 O1 Pr1 119.8(6) . .
C16 O1 Pr1 128.6(6) . .
C16' O1 Pr1 119.1(6) . .
C5 P1 C6 87.10(18) . .
C11 P2 C11 87.6(3) 2_756 .
C4 C1 H1A 109.5 . .
C4 C1 H1B 109.5 . .
H1A C1 H1B 109.5 . .
C4 C1 H1C 109.5 . .
H1A C1 H1C 109.5 . .
H1B C1 H1C 109.5 . .
C4 C2 H2A 109.5 . .
C4 C2 H2B 109.5 . .
H2A C2 H2B 109.5 . .
C4 C2 H2C 109.5 . .
H2A C2 H2C 109.5 . .
H2B C2 H2C 109.5 . .
C4 C3 H3A 109.5 . .
C4 C3 H3B 109.5 . .
H3A C3 H3B 109.5 . .
C4 C3 H3C 109.5 . .
H3A C3 H3C 109.5 . .
H3B C3 H3C 109.5 . .
C4 C1' H1'1 109.5 . .
C4 C1' H1'2 109.5 . .
H1'1 C1' H1'2 109.5 . .
C4 C1' H1'3 109.5 . .
H1'1 C1' H1'3 109.5 . .
H1'2 C1' H1'3 109.5 . .
C4 C3' H3'1 109.5 . .
C4 C3' H3'2 109.5 . .
H3'1 C3' H3'2 109.5 . .
C4 C3' H3'3 109.5 . .
H3'1 C3' H3'3 109.5 . .
H3'2 C3' H3'3 109.5 . .
C4 C2' H2'1 109.5 . .
C4 C2' H2'2 109.5 . .
H2'1 C2' H2'2 109.5 . .
C4 C2' H2'3 109.5 . .
H2'1 C2' H2'3 109.5 . .
H2'2 C2' H2'3 109.5 . .

loop_
_geom_bond_atom_site_label_1
_geom_bond_atom_site_label_2
_geom_bond_distance
_geom_bond_site_symmetry_2
C4 C2 1.512(7) .
C4 C5 1.526(6) .
C4 C1 1.526(7) .
C4 C3' 1.535(8) .
C4 C1' 1.535(7) .
C4 C2' 1.543(7) .
C4 C3 1.552(7) .
C5 N2 1.333(5) .
C5 P1 1.737(4) .
C6 N1 1.325(5) .
C6 C7 1.525(6) .
C6 P1 1.751(4) .
C7 C10 1.514(7) .
C7 C8 1.533(7) .
C7 C9 1.540(7) .
C8 H8A 0.9600 .
C8 H8B 0.9600 .
C8 H8C 0.9600 .
C9 H9A 0.9600 .
C9 H9B 0.9600 .
C9 H9C 0.9600 .
C10 H10A 0.9600 .
C10 H10B 0.9600 .
C10 H10C 0.9600 .
C11 N3 1.342(5) .
C11 C12' 1.50(2) .
C11 C12 1.537(16) .
C11 P2 1.736(4) .
C12 C13 1.519(9) .
C12 C14 1.532(9) .
C12 C15 1.554(9) .
C13 H13A 0.9600 .
C13 H13B 0.9600 .
C13 H13C 0.9600 .
C14 H14A 0.9600 .
C14 H14B 0.9600 .
C14 H14C 0.9600 .
C15 H15A 0.9600 .
C15 H15B 0.9600 .
C15 H15C 0.9600 .
C16 O1 1.449(8) .
C16 C17 1.508(9) .
C16 H16A 0.9700 .
C16 H16B 0.9700 .
C17 C18 1.527(9) .
C17 H17A 0.9700 .
C17 H17B 0.9700 .
C18 C19 1.498(9) .
C18 H18A 0.9700 .
C18 H18B 0.9700 .
C19 O1 1.446(9) .
C19 H19A 0.9700 .
C19 H19B 0.9700 .
C12' C14' 1.523(10) .
C12' C13' 1.527(10) .
C12' C15' 1.549(10) .
C13' H13D 0.9600 .
C13' H13E 0.9600 .
C13' H13F 0.9600 .
C14' H14D 0.9600 .
C14' H14E 0.9600 .
C14' H14F 0.9600 .
C15' H15D 0.9600 .
C15' H15E 0.9600 .
C15' H15F 0.9600 .
C16' O1 1.452(9) .
C16' C17' 1.519(9) .
C16' H16C 0.9700 .
C16' H16D 0.9700 .
C17' C18' 1.505(9) .
C17' H17C 0.9700 .
C17' H17D 0.9700 .
C18' C19' 1.510(8) .
C18' H18C 0.9700 .
C18' H18D 0.9700 .
C19' O1 1.445(8) .
C19' H19C 0.9700 .
C19' H19D 0.9700 .
Pr1 N2 2.463(3) .
Pr1 N2 2.463(3) 2_756
Pr1 N3 2.479(3) .
Pr1 N3 2.479(3) 2_756
Pr1 N1 2.506(3) .
Pr1 N1 2.506(3) 2_756
Pr1 O1 2.508(3) .
Pr1 O1 2.508(3) 2_756
N1 N2 1.373(4) .
N3 N3 1.370(6) 2_756
P2 C11 1.736(4) 2_756
C1 H1A 0.9600 .
C1 H1B 0.9600 .
C1 H1C 0.9600 .
C2 H2A 0.9600 .
C2 H2B 0.9600 .
C2 H2C 0.9600 .
C3 H3A 0.9600 .
C3 H3B 0.9600 .
C3 H3C 0.9600 .
C1' H1'1 0.9600 .
C1' H1'2 0.9600 .
C1' H1'3 0.9600 .
C3' H3'1 0.9600 .
C3' H3'2 0.9600 .
C3' H3'3 0.9600 .
C2' H2'1 0.9600 .
C2' H2'2 0.9600 .
C2' H2'3 0.9600 .

loop_
_geom_torsion_atom_site_label_1
_geom_torsion_atom_site_label_2
_geom_torsion_atom_site_label_3
_geom_torsion_atom_site_label_4
_geom_torsion
_geom_torsion_site_symmetry_1
_geom_torsion_site_symmetry_4
C2 C4 C5 N2 39.6(9) . .
C1 C4 C5 N2 -176.1(7) . .
C3' C4 C5 N2 -46.8(12) . .
C1' C4 C5 N2 156.9(10) . .
C2' C4 C5 N2 65.2(8) . .
C3 C4 C5 N2 -76.9(7) . .
C2 C4 C5 P1 -142.5(8) . .
C1 C4 C5 P1 1.8(8) . .
C3' C4 C5 P1 131.1(11) . .
C1' C4 C5 P1 -25.2(10) . .
C2' C4 C5 P1 -116.9(8) . .
C3 C4 C5 P1 101.0(7) . .
N1 C6 C7 C10 -49.0(6) . .
P1 C6 C7 C10 133.8(4) . .
N1 C6 C7 C8 72.4(5) . .
P1 C6 C7 C8 -104.9(4) . .
N1 C6 C7 C9 -168.9(4) . .
P1 C6 C7 C9 13.9(6) . .
N3 C11 C12 C13 -172.6(8) . .
C12' C11 C12 C13 -59(4) . .
P2 C11 C12 C13 14.3(12) . .
N3 C11 C12 C14 -48.4(10) . .
C12' C11 C12 C14 66(4) . .
P2 C11 C12 C14 138.5(7) . .
N3 C11 C12 C15 71.5(9) . .
C12' C11 C12 C15 -175(4) . .
P2 C11 C12 C15 -101.7(8) . .
O1 C16 C17 C18 -26(2) . .
C16 C17 C18 C19 38.5(19) . .
C17 C18 C19 O1 -36.2(17) . .
N3 C11 C12' C14' 127.8(10) . .
C12 C11 C12' C14' 55(3) . .
P2 C11 C12' C14' -59.5(12) . .
N3 C11 C12' C13' 8.6(15) . .
C12 C11 C12' C13' -64(4) . .
P2 C11 C12' C13' -178.8(9) . .
N3 C11 C12' C15' -111.0(10) . .
C12 C11 C12' C15' 176(4) . .
P2 C11 C12' C15' 61.6(11) . .
O1 C16' C17' C18' 18(2) . .
C16' C17' C18' C19' -8(2) . .
C17' C18' C19' O1 -4.4(19) . .
C7 C6 N1 N2 -177.7(4) . .
P1 C6 N1 N2 -0.1(4) . .
C7 C6 N1 Pr1 39(3) . .
P1 C6 N1 Pr1 -143(3) . .
N2 Pr1 N1 C6 144(3) . .
N2 Pr1 N1 C6 -37(3) 2_756 .
N3 Pr1 N1 C6 157(3) . .
N3 Pr1 N1 C6 118(3) 2_756 .
N1 Pr1 N1 C6 -43(3) 2_756 .
O1 Pr1 N1 C6 36(3) . .
O1 Pr1 N1 C6 -120(3) 2_756 .
N2 Pr1 N1 N2 178.79(5) 2_756 .
N3 Pr1 N1 N2 12.9(2) . .
N3 Pr1 N1 N2 -26.2(2) 2_756 .
N1 Pr1 N1 N2 173.2(2) 2_756 .
O1 Pr1 N1 N2 -108.4(2) . .
O1 Pr1 N1 N2 96.2(2) 2_756 .
C4 C5 N2 N1 176.9(3) . .
P1 C5 N2 N1 -1.3(4) . .
C4 C5 N2 Pr1 -19(2) . .
P1 C5 N2 Pr1 162.8(15) . .
C6 N1 N2 C5 0.9(5) . .
Pr1 N1 N2 C5 177.4(3) . .
C6 N1 N2 Pr1 -176.5(3) . .
N2 Pr1 N2 C5 -170.5(17) 2_756 .
N3 Pr1 N2 C5 25.6(17) . .
N3 Pr1 N2 C5 -6.6(17) 2_756 .
N1 Pr1 N2 C5 -165.0(18) . .
N1 Pr1 N2 C5 -175.1(17) 2_756 .
O1 Pr1 N2 C5 -95.7(17) . .
O1 Pr1 N2 C5 114.4(17) 2_756 .
N2 Pr1 N2 N1 -5.53(19) 2_756 .
N3 Pr1 N2 N1 -169.5(2) . .
N3 Pr1 N2 N1 158.4(2) 2_756 .
N1 Pr1 N2 N1 -10.1(3) 2_756 .
O1 Pr1 N2 N1 69.3(2) . .
O1 Pr1 N2 N1 -80.6(2) 2_756 .
C12' C11 N3 N3 172.6(7) . 2_756
C12 C11 N3 N3 -174.7(6) . 2_756
P2 C11 N3 N3 -0.6(6) . 2_756
C12' C11 N3 Pr1 -4(3) . .
C12 C11 N3 Pr1 9(3) . .
P2 C11 N3 Pr1 -177(3) . .
N2 Pr1 N3 C11 84(3) . .
N2 Pr1 N3 C11 -93(3) 2_756 .
N3 Pr1 N3 C11 177(3) 2_756 .
N1 Pr1 N3 C11 78(3) . .
N1 Pr1 N3 C11 -80(3) 2_756 .
O1 Pr1 N3 C11 178(100) . .
O1 Pr1 N3 C11 -2(3) 2_756 .
N2 Pr1 N3 N3 -92.5(3) . 2_756
N2 Pr1 N3 N3 89.8(3) 2_756 2_756
N1 Pr1 N3 N3 -99.3(3) . 2_756
N1 Pr1 N3 N3 103.4(3) 2_756 2_756
O1 Pr1 N3 N3 1.1(3) . 2_756
O1 Pr1 N3 N3 -179.1(3) 2_756 2_756
C18' C19' O1 C19 -149(8) . .
C18' C19' O1 C16 21.2(18) . .
C18' C19' O1 C16' 15.7(18) . .
C18' C19' O1 Pr1 -164.6(9) . .
C18 C19 O1 C19' 31(6) . .
C18 C19 O1 C16 20.6(18) . .
C18 C19 O1 C16' 14(2) . .
C18 C19 O1 Pr1 -161.9(8) . .
C17 C16 O1 C19' 1(2) . .
C17 C16 O1 C19 4(2) . .
C17 C16 O1 C16' 153(10) . .
C17 C16 O1 Pr1 -173.6(9) . .
C17' C16' O1 C19' -20(2) . .
C17' C16' O1 C19 -16(2) . .
C17' C16' O1 C16 -49(8) . .
C17' C16' O1 Pr1 160.1(11) . .
N2 Pr1 O1 C19' -166.6(14) . .
N2 Pr1 O1 C19' 5.5(14) 2_756 .
N3 Pr1 O1 C19' 98.5(14) . .
N3 Pr1 O1 C19' 99.1(14) 2_756 .
N1 Pr1 O1 C19' -136.4(14) . .
N1 Pr1 O1 C19' -26.4(14) 2_756 .
O1 Pr1 O1 C19' -81.2(14) 2_756 .
N2 Pr1 O1 C19 -171.0(11) . .
N2 Pr1 O1 C19 1.2(11) 2_756 .
N3 Pr1 O1 C19 94.2(12) . .
N3 Pr1 O1 C19 94.7(11) 2_756 .
N1 Pr1 O1 C19 -140.7(11) . .
N1 Pr1 O1 C19 -30.8(11) 2_756 .
O1 Pr1 O1 C19 -85.5(11) 2_756 .
N2 Pr1 O1 C16 6.0(14) . .
N2 Pr1 O1 C16 178.2(14) 2_756 .
N3 Pr1 O1 C16 -88.8(14) . .
N3 Pr1 O1 C16 -88.3(14) 2_756 .
N1 Pr1 O1 C16 36.3(14) . .
N1 Pr1 O1 C16 146.2(14) 2_756 .
O1 Pr1 O1 C16 91.5(14) 2_756 .
N2 Pr1 O1 C16' 13.0(11) . .
N2 Pr1 O1 C16' -174.9(11) 2_756 .
N3 Pr1 O1 C16' -81.9(11) . .
N3 Pr1 O1 C16' -81.3(11) 2_756 .
N1 Pr1 O1 C16' 43.2(11) . .
N1 Pr1 O1 C16' 153.2(11) 2_756 .
O1 Pr1 O1 C16' 98.4(11) 2_756 .
N2 C5 P1 C6 1.0(3) . .
C4 C5 P1 C6 -177.0(4) . .
N1 C6 P1 C5 -0.5(3) . .
C7 C6 P1 C5 176.9(4) . .
N3 C11 P2 C11 0.2(2) . 2_756
C12' C11 P2 C11 -173.0(8) . 2_756
C12 C11 P2 C11 173.7(7) . 2_756
